data_7222483
loop_
_publ_author_name
'Redshaw, Carl'
'Walton, Mark'
'Elsegood, Mark Robert James'
'Prior, Timothy J.'
'Michiue, Kenji'

_publ_section_title
;
 Vanadium(V) tetra-phenolate complexes: Synthesis, structural studies and
 ethylene homo-(co-)polymerization capability
;
_journal_name_full 'RSC Adv.'
_journal_paper_doi 10.1039/C5RA20177B
_journal_year 2015
_chemical_formula_moiety
;
C76 H106 O8 V2
;
_chemical_formula_sum 'C76 H106 O8 V2'
_chemical_formula_weight 1249.49
_chemical_name_systematic
;
 ?
;
_space_group_IT_number 2
_symmetry_cell_setting triclinic
_symmetry_space_group_name_Hall '-P 1'
_symmetry_space_group_name_H-M 'P -1'
_atom_sites_solution_hydrogens geom
_atom_sites_solution_primary direct
_atom_sites_solution_secondary difmap
_audit_creation_method SHELXL-97
_audit_update_record
;
2015-06-02 deposited with the CCDC.
2015-10-07 downloaded from the CCDC.
;
_cell_angle_alpha 100.861(4)
_cell_angle_beta 99.097(4)
_cell_angle_gamma 108.087(5)
_cell_formula_units_Z 1
_cell_length_a 11.3476(8)
_cell_length_b 12.2819(9)
_cell_length_c 16.8097(11)
_cell_measurement_reflns_used 9756
_cell_measurement_temperature 100(2)
_cell_measurement_theta_max 27.5
_cell_measurement_theta_min 2.5
_cell_volume 2127.4(3)
_computing_cell_refinement
;
CrystalClear-SM Expert 3.1 b22 (Rigaku, 20112)
;
_computing_data_collection
;
CrystalClear-SM Expert 3.1 b22 (Rigaku, 20112)
;
_computing_data_reduction
;
CrystalClear-SM Expert 3.1 b22 (Rigaku, 20112)
;
_computing_structure_refinement 'SHELXL-97 (Sheldrick, 1997)'
_computing_structure_solution 'SHELXS-86 (Shldrick, 2008)'
_diffrn_ambient_temperature 100(2)
_diffrn_detector CCD
_diffrn_detector_area_resol_mean 28.5714
_diffrn_measured_fraction_theta_full 0.992
_diffrn_measured_fraction_theta_max 0.992
_diffrn_measurement_device
;
AFC12 (Right): Kappa 3 circle
;
_diffrn_measurement_device_type
;
Rigaku Saturn724+ (2x2 bin mode)
;
_diffrn_measurement_method 'profile data from \w-scans'
_diffrn_measurement_specimen_support MiTeGen
_diffrn_radiation_monochromator Confocal
_diffrn_radiation_type 'Mo K\a'
_diffrn_radiation_wavelength 0.71075
_diffrn_reflns_av_R_equivalents 0.0000
_diffrn_reflns_av_sigmaI/netI 0.0766
_diffrn_reflns_limit_h_max 14
_diffrn_reflns_limit_h_min -14
_diffrn_reflns_limit_k_max 15
_diffrn_reflns_limit_k_min -15
_diffrn_reflns_limit_l_max 21
_diffrn_reflns_limit_l_min 0
_diffrn_reflns_number 9683
_diffrn_reflns_theta_full 27.49
_diffrn_reflns_theta_max 27.49
_diffrn_reflns_theta_min 2.96
_diffrn_source 'Rotating Anode'
_exptl_absorpt_coefficient_mu 0.263
_exptl_absorpt_correction_T_max 0.9921
_exptl_absorpt_correction_T_min 0.9818
_exptl_absorpt_correction_type multi-scan
_exptl_absorpt_process_details
;
A multi-scan absorption correction was implemented
within Rigaku CrystalClear. 

Tma = 1; Tmin = 0.742
;
_exptl_crystal_colour brown
_exptl_crystal_density_diffrn 0.975
_exptl_crystal_density_method 'not measured'
_exptl_crystal_description block
_exptl_crystal_F_000 672
_exptl_crystal_size_max 0.07
_exptl_crystal_size_mid 0.06
_exptl_crystal_size_min 0.03
_refine_diff_density_max 0.631
_refine_diff_density_min -0.502
_refine_diff_density_rms 0.075
_refine_ls_extinction_method none
_refine_ls_goodness_of_fit_ref 1.057
_refine_ls_hydrogen_treatment mixed
_refine_ls_matrix_type full
_refine_ls_number_parameters 392
_refine_ls_number_reflns 9683
_refine_ls_number_restraints 12
_refine_ls_restrained_S_all 1.057
_refine_ls_R_factor_all 0.0848
_refine_ls_R_factor_gt 0.0566
_refine_ls_shift/su_max 0.000
_refine_ls_shift/su_mean 0.000
_refine_ls_structure_factor_coef Fsqd
_refine_ls_weighting_details 'calc w=1/[\s^2^(Fo^2^)+(0.0858P)^2^] where P=(Fo^2^+2Fc^2^)/3'
_refine_ls_weighting_scheme calc
_refine_ls_wR_factor_gt 0.1479
_refine_ls_wR_factor_ref 0.1587
_reflns_number_gt 6948
_reflns_number_total 9683
_reflns_threshold_expression >2sigma(I)
_cod_data_source_file c5ra20177b2.cif
_cod_data_source_block 11
_cod_original_sg_symbol_H-M P-1
_cod_database_code 7222483

loop_
_symmetry_equiv_pos_as_xyz
'x, y, z'
'-x, -y, -z'

loop_
_atom_site_label
_atom_site_type_symbol
_atom_site_fract_x
_atom_site_fract_y
_atom_site_fract_z
_atom_site_U_iso_or_equiv
_atom_site_adp_type
_atom_site_occupancy
_atom_site_symmetry_multiplicity
_atom_site_calc_flag
_atom_site_refinement_flags
_atom_site_disorder_assembly
_atom_site_disorder_group
C1 C 1.0128(2) 0.44827(18) 0.25984(13) 0.0152(4) Uani 1 1 d . . .
C2 C 0.9000(2) 0.36620(18) 0.20628(13) 0.0149(4) Uani 1 1 d . . .
C3 C 0.9021(2) 0.31678(19) 0.12486(13) 0.0168(4) Uani 1 1 d . . .
H3 H 0.8260 0.2599 0.0887 0.020 Uiso 1 1 calc R . .
C4 C 1.0121(2) 0.34831(19) 0.09507(14) 0.0177(5) Uani 1 1 d . A .
C5 C 1.1210(2) 0.4352(2) 0.14922(14) 0.0181(5) Uani 1 1 d . . .
H5 H 1.1962 0.4586 0.1291 0.022 Uiso 1 1 calc R . .
C6 C 1.1261(2) 0.48983(19) 0.23104(14) 0.0170(4) Uani 1 1 d . . .
C7 C 1.2426(2) 0.5947(2) 0.28510(14) 0.0206(5) Uani 1 1 d . . .
C8 C 1.2994(2) 0.5690(2) 0.36596(16) 0.0300(6) Uani 1 1 d . . .
H8A H 1.3144 0.4939 0.3525 0.045 Uiso 1 1 calc R . .
H8B H 1.2398 0.5636 0.4026 0.045 Uiso 1 1 calc R . .
H8C H 1.3803 0.6331 0.3943 0.045 Uiso 1 1 calc R . .
C9 C 1.2019(3) 0.7034(2) 0.30669(16) 0.0283(6) Uani 1 1 d . . .
H9A H 1.2767 0.7728 0.3374 0.042 Uiso 1 1 calc R . .
H9B H 1.1395 0.6882 0.3412 0.042 Uiso 1 1 calc R . .
H9C H 1.1635 0.7183 0.2552 0.042 Uiso 1 1 calc R . .
C10 C 1.3493(2) 0.6281(2) 0.23837(16) 0.0299(6) Uani 1 1 d . . .
H10A H 1.3803 0.5621 0.2256 0.045 Uiso 1 1 calc R . .
H10B H 1.4197 0.6984 0.2733 0.045 Uiso 1 1 calc R . .
H10C H 1.3161 0.6450 0.1864 0.045 Uiso 1 1 calc R . .
C11 C 1.0095(2) 0.2884(2) 0.00522(14) 0.0198(5) Uani 1 1 d D . .
C12A C 0.9767(4) 0.1542(3) -0.0037(2) 0.0320(5) Uiso 0.717(3) 1 d PD A 1
H12A H 0.8948 0.1216 0.0109 0.048 Uiso 0.717(3) 1 calc PR A 1
H12B H 1.0435 0.1410 0.0338 0.048 Uiso 0.717(3) 1 calc PR A 1
H12C H 0.9709 0.1148 -0.0613 0.048 Uiso 0.717(3) 1 calc PR A 1
C13A C 0.9073(4) 0.3086(4) -0.0553(2) 0.0320(5) Uiso 0.717(3) 1 d PD A 1
H13A H 0.8247 0.2783 -0.0411 0.048 Uiso 0.717(3) 1 calc PR A 1
H13B H 0.9018 0.2670 -0.1123 0.048 Uiso 0.717(3) 1 calc PR A 1
H13C H 0.9298 0.3936 -0.0512 0.048 Uiso 0.717(3) 1 calc PR A 1
C14A C 1.1365(4) 0.3357(3) -0.0183(2) 0.0320(5) Uiso 0.717(3) 1 d PD A 1
H14A H 1.1295 0.2946 -0.0757 0.048 Uiso 0.717(3) 1 calc PR A 1
H14B H 1.2027 0.3222 0.0194 0.048 Uiso 0.717(3) 1 calc PR A 1
H14C H 1.1589 0.4208 -0.0136 0.048 Uiso 0.717(3) 1 calc PR A 1
C12B C 1.0675(9) 0.1934(8) 0.0096(6) 0.0320(5) Uiso 0.283(3) 1 d PD A 2
H12D H 1.0672 0.1535 -0.0468 0.048 Uiso 0.283(3) 1 calc PR A 2
H12E H 1.0174 0.1354 0.0354 0.048 Uiso 0.283(3) 1 calc PR A 2
H12F H 1.1553 0.2296 0.0430 0.048 Uiso 0.283(3) 1 calc PR A 2
C13B C 0.8773(8) 0.2333(8) -0.0535(6) 0.0320(5) Uiso 0.283(3) 1 d PD A 2
H13D H 0.8844 0.1971 -0.1089 0.048 Uiso 0.283(3) 1 calc PR A 2
H13E H 0.8403 0.2949 -0.0574 0.048 Uiso 0.283(3) 1 calc PR A 2
H13F H 0.8224 0.1726 -0.0319 0.048 Uiso 0.283(3) 1 calc PR A 2
C14B C 1.0905(9) 0.3785(8) -0.0383(6) 0.0320(5) Uiso 0.283(3) 1 d PD A 2
H14D H 1.0864 0.3370 -0.0951 0.048 Uiso 0.283(3) 1 calc PR A 2
H14E H 1.1793 0.4122 -0.0066 0.048 Uiso 0.283(3) 1 calc PR A 2
H14F H 1.0560 0.4421 -0.0403 0.048 Uiso 0.283(3) 1 calc PR A 2
C15 C 0.7770(2) 0.33293(18) 0.23664(13) 0.0150(4) Uani 1 1 d . . .
H15 H 0.7966 0.3878 0.2930 0.018 Uiso 1 1 calc R . .
C16 C 0.6676(2) 0.35425(19) 0.18365(13) 0.0162(4) Uani 1 1 d . . .
C17 C 0.5428(2) 0.3021(2) 0.18988(15) 0.0218(5) Uani 1 1 d . . .
H17 H 0.5236 0.2437 0.2204 0.026 Uiso 1 1 calc R . .
C18 C 0.4454(2) 0.3354(2) 0.15131(15) 0.0267(5) Uani 1 1 d . . .
H18 H 0.3606 0.3004 0.1566 0.032 Uiso 1 1 calc R . .
C19 C 0.4720(3) 0.4191(2) 0.10561(15) 0.0288(6) Uani 1 1 d . . .
H19 H 0.4059 0.4417 0.0796 0.035 Uiso 1 1 calc R . .
C20 C 0.5952(3) 0.4693(2) 0.09806(15) 0.0288(6) Uani 1 1 d . . .
H20 H 0.6135 0.5259 0.0661 0.035 Uiso 1 1 calc R . .
C21 C 0.6926(2) 0.4379(2) 0.13684(14) 0.0228(5) Uani 1 1 d . . .
H21 H 0.7771 0.4738 0.1315 0.027 Uiso 1 1 calc R . .
C22 C 0.7750(2) 0.19329(18) 0.33090(13) 0.0157(4) Uani 1 1 d . . .
C23 C 0.7462(2) 0.0784(2) 0.34490(14) 0.0198(5) Uani 1 1 d . . .
C24 C 0.6928(2) -0.01690(19) 0.27428(14) 0.0214(5) Uani 1 1 d . . .
H24 H 0.6752 -0.0946 0.2818 0.026 Uiso 1 1 calc R . .
C25 C 0.6638(2) -0.00460(19) 0.19315(14) 0.0184(5) Uani 1 1 d . . .
C26 C 0.6867(2) 0.11021(19) 0.18376(14) 0.0174(5) Uani 1 1 d . . .
H26 H 0.6625 0.1210 0.1299 0.021 Uiso 1 1 calc R . .
C27 C 0.7435(2) 0.20848(19) 0.25043(13) 0.0158(4) Uani 1 1 d . . .
C28 C 0.6063(2) -0.1099(2) 0.11588(15) 0.0248(5) Uani 1 1 d . . .
C29 C 0.6105(3) -0.2263(2) 0.13486(16) 0.0294(6) Uani 1 1 d . . .
H29A H 0.6989 -0.2174 0.1578 0.044 Uiso 1 1 calc R . .
H29B H 0.5759 -0.2900 0.0834 0.044 Uiso 1 1 calc R . .
H29C H 0.5594 -0.2459 0.1755 0.044 Uiso 1 1 calc R . .
C30 C 0.4678(3) -0.1247(3) 0.0816(2) 0.0470(8) Uani 1 1 d . . .
H30A H 0.4181 -0.1444 0.1229 0.071 Uiso 1 1 calc R . .
H30B H 0.4325 -0.1884 0.0303 0.071 Uiso 1 1 calc R . .
H30C H 0.4640 -0.0506 0.0697 0.071 Uiso 1 1 calc R . .
C31 C 0.6839(3) -0.0871(2) 0.04942(17) 0.0413(8) Uani 1 1 d . . .
H31A H 0.6796 -0.0157 0.0330 0.062 Uiso 1 1 calc R . .
H31B H 0.6484 -0.1550 0.0006 0.062 Uiso 1 1 calc R . .
H31C H 0.7729 -0.0762 0.0724 0.062 Uiso 1 1 calc R . .
C32 C 0.7630(3) 0.0578(2) 0.43308(15) 0.0263(5) Uani 1 1 d . . .
C33 C 0.7293(3) -0.0753(2) 0.42969(17) 0.0417(8) Uani 1 1 d . . .
H33A H 0.7451 -0.0852 0.4864 0.063 Uiso 1 1 calc R . .
H33B H 0.7822 -0.1071 0.3983 0.063 Uiso 1 1 calc R . .
H33C H 0.6392 -0.1178 0.4021 0.063 Uiso 1 1 calc R . .
C34 C 0.9008(3) 0.1219(2) 0.48489(16) 0.0348(6) Uani 1 1 d . . .
H34A H 0.9190 0.2075 0.4993 0.052 Uiso 1 1 calc R . .
H34B H 0.9599 0.1039 0.4523 0.052 Uiso 1 1 calc R . .
H34C H 0.9113 0.0949 0.5360 0.052 Uiso 1 1 calc R . .
C35 C 0.6721(3) 0.1021(2) 0.47655(17) 0.0368(7) Uani 1 1 d . . .
H35A H 0.6959 0.1878 0.4833 0.055 Uiso 1 1 calc R . .
H35B H 0.6772 0.0850 0.5314 0.055 Uiso 1 1 calc R . .
H35C H 0.5847 0.0621 0.4428 0.055 Uiso 1 1 calc R . .
C41 C 0.7859(2) 0.5363(2) 0.44504(14) 0.0197(5) Uani 1 1 d . . .
H41A H 0.7492 0.5639 0.4912 0.024 Uiso 1 1 calc R . .
H41B H 0.7266 0.4565 0.4130 0.024 Uiso 1 1 calc R . .
C42 C 0.7977(2) 0.6199(2) 0.38866(15) 0.0240(5) Uani 1 1 d . . .
H42A H 0.8427 0.5978 0.3459 0.029 Uiso 1 1 calc R . .
H42B H 0.8484 0.7018 0.4218 0.029 Uiso 1 1 calc R . .
C43 C 0.6655(3) 0.6146(2) 0.34613(16) 0.0312(6) Uani 1 1 d . . .
H43A H 0.6153 0.5335 0.3135 0.047 Uiso 1 1 calc R . .
H43B H 0.6745 0.6682 0.3092 0.047 Uiso 1 1 calc R . .
H43C H 0.6220 0.6387 0.3885 0.047 Uiso 1 1 calc R . .
O1 O 1.00981(14) 0.49084(13) 0.34115(9) 0.0164(3) Uani 1 1 d . . .
O2 O 0.83231(15) 0.29400(13) 0.39624(9) 0.0170(3) Uani 1 1 d . . .
O3 O 1.06457(16) 0.31441(14) 0.38207(10) 0.0213(4) Uani 1 1 d . . .
O4 O 0.90777(14) 0.52860(13) 0.47953(9) 0.0162(3) Uani 1 1 d . . .
V1 V 0.99278(4) 0.39974(3) 0.41474(2) 0.01455(11) Uani 1 1 d . . .

loop_
_atom_site_aniso_label
_atom_site_aniso_U_11
_atom_site_aniso_U_22
_atom_site_aniso_U_33
_atom_site_aniso_U_23
_atom_site_aniso_U_13
_atom_site_aniso_U_12
C1 0.0186(11) 0.0127(10) 0.0117(10) 0.0010(8) 0.0023(9) 0.0035(9)
C2 0.0161(11) 0.0112(10) 0.0153(11) 0.0026(8) 0.0024(9) 0.0028(9)
C3 0.0178(11) 0.0134(10) 0.0151(11) 0.0009(8) 0.0005(9) 0.0033(9)
C4 0.0191(12) 0.0163(11) 0.0153(11) 0.0017(9) 0.0023(9) 0.0052(10)
C5 0.0156(11) 0.0219(11) 0.0157(11) 0.0047(9) 0.0047(9) 0.0046(10)
C6 0.0174(11) 0.0159(10) 0.0151(11) 0.0028(9) 0.0025(9) 0.0034(9)
C7 0.0159(12) 0.0215(12) 0.0160(11) -0.0004(9) 0.0027(9) -0.0013(10)
C8 0.0199(13) 0.0352(15) 0.0245(13) 0.0051(11) -0.0025(11) 0.0006(12)
C9 0.0271(14) 0.0197(12) 0.0277(14) -0.0017(10) 0.0045(11) -0.0007(11)
C10 0.0194(13) 0.0329(14) 0.0237(13) -0.0016(11) 0.0036(11) -0.0039(11)
C11 0.0201(12) 0.0214(12) 0.0143(11) -0.0005(9) 0.0043(9) 0.0051(10)
C15 0.0166(11) 0.0126(10) 0.0121(10) 0.0003(8) 0.0016(9) 0.0025(9)
C16 0.0186(11) 0.0139(10) 0.0114(10) -0.0032(8) 0.0003(9) 0.0046(9)
C17 0.0201(12) 0.0218(12) 0.0201(12) 0.0015(9) 0.0024(10) 0.0060(10)
C18 0.0209(13) 0.0326(14) 0.0227(13) -0.0012(11) 0.0021(10) 0.0102(11)
C19 0.0327(15) 0.0388(15) 0.0167(12) -0.0004(11) -0.0006(11) 0.0224(13)
C20 0.0388(16) 0.0353(14) 0.0227(13) 0.0125(11) 0.0091(11) 0.0233(13)
C21 0.0267(13) 0.0227(12) 0.0204(12) 0.0056(10) 0.0046(10) 0.0109(11)
C22 0.0152(11) 0.0116(10) 0.0134(10) -0.0021(8) 0.0002(9) 0.0000(9)
C23 0.0236(12) 0.0162(11) 0.0158(11) 0.0025(9) 0.0036(9) 0.0030(10)
C24 0.0275(13) 0.0126(11) 0.0193(12) 0.0015(9) 0.0029(10) 0.0033(10)
C25 0.0188(12) 0.0148(11) 0.0162(11) -0.0002(9) 0.0016(9) 0.0018(9)
C26 0.0185(12) 0.0171(11) 0.0137(11) 0.0020(9) 0.0023(9) 0.0043(10)
C27 0.0133(11) 0.0143(10) 0.0163(11) 0.0015(8) 0.0019(9) 0.0021(9)
C28 0.0325(14) 0.0129(11) 0.0186(12) -0.0012(9) -0.0015(10) 0.0004(11)
C29 0.0415(16) 0.0157(12) 0.0228(13) -0.0008(10) 0.0040(12) 0.0041(12)
C30 0.0401(18) 0.0313(16) 0.0456(18) -0.0109(13) -0.0196(14) 0.0061(14)
C31 0.072(2) 0.0240(14) 0.0207(14) -0.0011(11) 0.0156(14) 0.0082(15)
C32 0.0413(16) 0.0154(11) 0.0144(11) 0.0027(9) 0.0015(11) 0.0025(11)
C33 0.077(2) 0.0193(13) 0.0191(13) 0.0078(10) 0.0039(14) 0.0056(15)
C34 0.0458(17) 0.0291(14) 0.0225(13) 0.0118(11) -0.0045(12) 0.0066(13)
C35 0.0483(19) 0.0341(15) 0.0215(14) 0.0080(12) 0.0141(13) 0.0022(14)
C41 0.0159(12) 0.0223(12) 0.0173(11) -0.0005(9) -0.0014(9) 0.0076(10)
C42 0.0251(13) 0.0202(12) 0.0241(13) 0.0030(10) -0.0014(10) 0.0095(11)
C43 0.0330(15) 0.0272(13) 0.0276(14) -0.0019(11) -0.0088(11) 0.0153(12)
O1 0.0179(8) 0.0149(8) 0.0119(7) -0.0007(6) 0.0020(6) 0.0028(7)
O2 0.0208(8) 0.0129(7) 0.0123(7) -0.0008(6) 0.0006(6) 0.0031(7)
O3 0.0233(9) 0.0200(8) 0.0184(8) 0.0006(7) 0.0027(7) 0.0080(7)
O4 0.0162(8) 0.0161(8) 0.0135(8) -0.0004(6) 0.0001(6) 0.0058(7)
V1 0.0160(2) 0.01288(19) 0.01166(19) -0.00008(14) 0.00118(14) 0.00367(15)

loop_
_atom_type_symbol
_atom_type_description
_atom_type_scat_dispersion_real
_atom_type_scat_dispersion_imag
_atom_type_scat_source
C C 0.0033 0.0016 'International Tables Vol C Tables 4.2.6.8 and 6.1.1.4'
H H 0.0000 0.0000 'International Tables Vol C Tables 4.2.6.8 and 6.1.1.4'
O O 0.0106 0.0060 'International Tables Vol C Tables 4.2.6.8 and 6.1.1.4'
V V 0.3005 0.5294 'International Tables Vol C Tables 4.2.6.8 and 6.1.1.4'
N N 0.0061 0.0033 'International Tables Vol C Tables 4.2.6.8 and 6.1.1.4'

loop_
_geom_angle_atom_site_label_1
_geom_angle_atom_site_label_2
_geom_angle_atom_site_label_3
_geom_angle
_geom_angle_site_symmetry_1
_geom_angle_site_symmetry_3
O1 C1 C2 117.72(19) . .
O1 C1 C6 120.83(19) . .
C2 C1 C6 121.41(19) . .
C3 C2 C1 118.9(2) . .
C3 C2 C15 121.0(2) . .
C1 C2 C15 120.16(19) . .
C4 C3 C2 122.0(2) . .
C4 C3 H3 119.0 . .
C2 C3 H3 119.0 . .
C3 C4 C5 117.3(2) . .
C3 C4 C11 119.7(2) . .
C5 C4 C11 123.1(2) . .
C6 C5 C4 124.1(2) . .
C6 C5 H5 117.9 . .
C4 C5 H5 117.9 . .
C5 C6 C1 116.0(2) . .
C5 C6 C7 122.4(2) . .
C1 C6 C7 121.42(19) . .
C6 C7 C10 111.72(19) . .
C6 C7 C8 112.35(19) . .
C10 C7 C8 107.4(2) . .
C6 C7 C9 108.47(19) . .
C10 C7 C9 107.1(2) . .
C8 C7 C9 109.60(19) . .
C7 C8 H8A 109.5 . .
C7 C8 H8B 109.5 . .
H8A C8 H8B 109.5 . .
C7 C8 H8C 109.5 . .
H8A C8 H8C 109.5 . .
H8B C8 H8C 109.5 . .
C7 C9 H9A 109.5 . .
C7 C9 H9B 109.5 . .
H9A C9 H9B 109.5 . .
C7 C9 H9C 109.5 . .
H9A C9 H9C 109.5 . .
H9B C9 H9C 109.5 . .
C7 C10 H10A 109.5 . .
C7 C10 H10B 109.5 . .
H10A C10 H10B 109.5 . .
C7 C10 H10C 109.5 . .
H10A C10 H10C 109.5 . .
H10B C10 H10C 109.5 . .
C12B C11 C14A 75.6(4) . .
C12B C11 C13B 109.3(5) . .
C14A C11 C13B 127.1(4) . .
C12B C11 C13A 137.4(4) . .
C14A C11 C13A 108.5(2) . .
C13B C11 C13A 33.8(3) . .
C12B C11 C4 107.5(4) . .
C14A C11 C4 112.9(2) . .
C13B C11 C4 114.9(4) . .
C13A C11 C4 109.1(2) . .
C12B C11 C12A 36.6(4) . .
C14A C11 C12A 108.0(2) . .
C13B C11 C12A 76.4(4) . .
C13A C11 C12A 109.4(3) . .
C4 C11 C12A 108.9(2) . .
C12B C11 C14B 108.1(5) . .
C14A C11 C14B 34.4(3) . .
C13B C11 C14B 104.7(5) . .
C13A C11 C14B 77.1(4) . .
C4 C11 C14B 112.0(4) . .
C12A C11 C14B 133.4(4) . .
C11 C12A H12A 109.5 . .
C11 C12A H12B 109.5 . .
H12A C12A H12B 109.5 . .
C11 C12A H12C 109.5 . .
H12A C12A H12C 109.5 . .
H12B C12A H12C 109.5 . .
C11 C13A H13A 109.5 . .
C11 C13A H13B 109.5 . .
H13A C13A H13B 109.5 . .
C11 C13A H13C 109.5 . .
H13A C13A H13C 109.5 . .
H13B C13A H13C 109.5 . .
C11 C14A H14A 109.5 . .
C11 C14A H14B 109.5 . .
H14A C14A H14B 109.5 . .
C11 C14A H14C 109.5 . .
H14A C14A H14C 109.5 . .
H14B C14A H14C 109.5 . .
C11 C12B H12D 109.5 . .
C11 C12B H12E 109.5 . .
H12D C12B H12E 109.5 . .
C11 C12B H12F 109.5 . .
H12D C12B H12F 109.5 . .
H12E C12B H12F 109.5 . .
C11 C13B H13D 109.5 . .
C11 C13B H13E 109.5 . .
H13D C13B H13E 109.5 . .
C11 C13B H13F 109.5 . .
H13D C13B H13F 109.5 . .
H13E C13B H13F 109.5 . .
C11 C14B H14D 109.5 . .
C11 C14B H14E 109.5 . .
H14D C14B H14E 109.5 . .
C11 C14B H14F 109.5 . .
H14D C14B H14F 109.5 . .
H14E C14B H14F 109.5 . .
C2 C15 C27 110.35(16) . .
C2 C15 C16 113.66(17) . .
C27 C15 C16 114.45(18) . .
C2 C15 H15 105.9 . .
C27 C15 H15 105.9 . .
C16 C15 H15 105.9 . .
C17 C16 C21 118.6(2) . .
C17 C16 C15 120.27(19) . .
C21 C16 C15 120.6(2) . .
C16 C17 C18 120.3(2) . .
C16 C17 H17 119.9 . .
C18 C17 H17 119.9 . .
C19 C18 C17 120.3(2) . .
C19 C18 H18 119.8 . .
C17 C18 H18 119.8 . .
C20 C19 C18 119.6(2) . .
C20 C19 H19 120.2 . .
C18 C19 H19 120.2 . .
C19 C20 C21 120.5(2) . .
C19 C20 H20 119.7 . .
C21 C20 H20 119.7 . .
C20 C21 C16 120.7(2) . .
C20 C21 H21 119.6 . .
C16 C21 H21 119.6 . .
O2 C22 C27 117.84(18) . .
O2 C22 C23 121.18(19) . .
C27 C22 C23 121.0(2) . .
C24 C23 C22 116.4(2) . .
C24 C23 C32 121.0(2) . .
C22 C23 C32 122.5(2) . .
C23 C24 C25 123.9(2) . .
C23 C24 H24 118.0 . .
C25 C24 H24 118.0 . .
C26 C25 C24 117.1(2) . .
C26 C25 C28 119.4(2) . .
C24 C25 C28 123.5(2) . .
C27 C26 C25 122.0(2) . .
C27 C26 H26 119.0 . .
C25 C26 H26 119.0 . .
C26 C27 C22 119.47(19) . .
C26 C27 C15 120.41(19) . .
C22 C27 C15 120.07(19) . .
C30 C28 C29 108.8(2) . .
C30 C28 C25 109.3(2) . .
C29 C28 C25 112.52(19) . .
C30 C28 C31 110.1(2) . .
C29 C28 C31 106.7(2) . .
C25 C28 C31 109.4(2) . .
C28 C29 H29A 109.5 . .
C28 C29 H29B 109.5 . .
H29A C29 H29B 109.5 . .
C28 C29 H29C 109.5 . .
H29A C29 H29C 109.5 . .
H29B C29 H29C 109.5 . .
C28 C30 H30A 109.5 . .
C28 C30 H30B 109.5 . .
H30A C30 H30B 109.5 . .
C28 C30 H30C 109.5 . .
H30A C30 H30C 109.5 . .
H30B C30 H30C 109.5 . .
C28 C31 H31A 109.5 . .
C28 C31 H31B 109.5 . .
H31A C31 H31B 109.5 . .
C28 C31 H31C 109.5 . .
H31A C31 H31C 109.5 . .
H31B C31 H31C 109.5 . .
C35 C32 C34 109.8(2) . .
C35 C32 C23 108.3(2) . .
C34 C32 C23 112.1(2) . .
C35 C32 C33 108.0(2) . .
C34 C32 C33 107.2(2) . .
C23 C32 C33 111.3(2) . .
C32 C33 H33A 109.5 . .
C32 C33 H33B 109.5 . .
H33A C33 H33B 109.5 . .
C32 C33 H33C 109.5 . .
H33A C33 H33C 109.5 . .
H33B C33 H33C 109.5 . .
C32 C34 H34A 109.5 . .
C32 C34 H34B 109.5 . .
H34A C34 H34B 109.5 . .
C32 C34 H34C 109.5 . .
H34A C34 H34C 109.5 . .
H34B C34 H34C 109.5 . .
C32 C35 H35A 109.5 . .
C32 C35 H35B 109.5 . .
H35A C35 H35B 109.5 . .
C32 C35 H35C 109.5 . .
H35A C35 H35C 109.5 . .
H35B C35 H35C 109.5 . .
O4 C41 C42 112.29(19) . .
O4 C41 H41A 109.1 . .
C42 C41 H41A 109.1 . .
O4 C41 H41B 109.1 . .
C42 C41 H41B 109.1 . .
H41A C41 H41B 107.9 . .
C41 C42 C43 110.4(2) . .
C41 C42 H42A 109.6 . .
C43 C42 H42A 109.6 . .
C41 C42 H42B 109.6 . .
C43 C42 H42B 109.6 . .
H42A C42 H42B 108.1 . .
C42 C43 H43A 109.5 . .
C42 C43 H43B 109.5 . .
H43A C43 H43B 109.5 . .
C42 C43 H43C 109.5 . .
H43A C43 H43C 109.5 . .
H43B C43 H43C 109.5 . .
C1 O1 V1 122.64(12) . .
C22 O2 V1 126.04(13) . .
C41 O4 V1 127.10(12) . 2_766
C41 O4 V1 124.08(12) . .
V1 O4 V1 108.23(6) 2_766 .
O3 V1 O1 100.19(7) . .
O3 V1 O2 100.58(8) . .
O1 V1 O2 113.14(7) . .
O3 V1 O4 100.35(7) . 2_766
O1 V1 O4 115.74(7) . 2_766
O2 V1 O4 121.56(7) . 2_766
O3 V1 O4 172.06(7) . .
O1 V1 O4 84.55(6) . .
O2 V1 O4 83.19(6) . .
O4 V1 O4 71.77(6) 2_766 .

loop_
_geom_bond_atom_site_label_1
_geom_bond_atom_site_label_2
_geom_bond_distance
_geom_bond_site_symmetry_2
C1 O1 1.378(2) .
C1 C2 1.399(3) .
C1 C6 1.425(3) .
C2 C3 1.396(3) .
C2 C15 1.525(3) .
C3 C4 1.389(3) .
C3 H3 0.9500 .
C4 C5 1.398(3) .
C4 C11 1.542(3) .
C5 C6 1.396(3) .
C5 H5 0.9500 .
C6 C7 1.535(3) .
C7 C10 1.538(3) .
C7 C8 1.541(3) .
C7 C9 1.543(3) .
C8 H8A 0.9800 .
C8 H8B 0.9800 .
C8 H8C 0.9800 .
C9 H9A 0.9800 .
C9 H9B 0.9800 .
C9 H9C 0.9800 .
C10 H10A 0.9800 .
C10 H10B 0.9800 .
C10 H10C 0.9800 .
C11 C12B 1.514(8) .
C11 C14A 1.522(4) .
C11 C13B 1.527(8) .
C11 C13A 1.530(4) .
C11 C12A 1.545(4) .
C11 C14B 1.578(8) .
C12A H12A 0.9800 .
C12A H12B 0.9800 .
C12A H12C 0.9800 .
C13A H13A 0.9800 .
C13A H13B 0.9800 .
C13A H13C 0.9800 .
C14A H14A 0.9800 .
C14A H14B 0.9800 .
C14A H14C 0.9800 .
C12B H12D 0.9800 .
C12B H12E 0.9800 .
C12B H12F 0.9800 .
C13B H13D 0.9800 .
C13B H13E 0.9800 .
C13B H13F 0.9800 .
C14B H14D 0.9800 .
C14B H14E 0.9800 .
C14B H14F 0.9800 .
C15 C27 1.528(3) .
C15 C16 1.531(3) .
C15 H15 1.0000 .
C16 C17 1.392(3) .
C16 C21 1.396(3) .
C17 C18 1.402(3) .
C17 H17 0.9500 .
C18 C19 1.384(4) .
C18 H18 0.9500 .
C19 C20 1.378(4) .
C19 H19 0.9500 .
C20 C21 1.388(3) .
C20 H20 0.9500 .
C21 H21 0.9500 .
C22 O2 1.386(2) .
C22 C27 1.406(3) .
C22 C23 1.421(3) .
C23 C24 1.398(3) .
C23 C32 1.542(3) .
C24 C25 1.399(3) .
C24 H24 0.9500 .
C25 C26 1.396(3) .
C25 C28 1.536(3) .
C26 C27 1.381(3) .
C26 H26 0.9500 .
C28 C30 1.527(4) .
C28 C29 1.536(3) .
C28 C31 1.542(4) .
C29 H29A 0.9800 .
C29 H29B 0.9800 .
C29 H29C 0.9800 .
C30 H30A 0.9800 .
C30 H30B 0.9800 .
C30 H30C 0.9800 .
C31 H31A 0.9800 .
C31 H31B 0.9800 .
C31 H31C 0.9800 .
C32 C35 1.527(4) .
C32 C34 1.540(4) .
C32 C33 1.546(3) .
C33 H33A 0.9800 .
C33 H33B 0.9800 .
C33 H33C 0.9800 .
C34 H34A 0.9800 .
C34 H34B 0.9800 .
C34 H34C 0.9800 .
C35 H35A 0.9800 .
C35 H35B 0.9800 .
C35 H35C 0.9800 .
C41 O4 1.451(2) .
C41 C42 1.514(3) .
C41 H41A 0.9900 .
C41 H41B 0.9900 .
C42 C43 1.532(3) .
C42 H42A 0.9900 .
C42 H42B 0.9900 .
C43 H43A 0.9800 .
C43 H43B 0.9800 .
C43 H43C 0.9800 .
O1 V1 1.8117(15) .
O2 V1 1.8165(16) .
O3 V1 1.5869(15) .
O4 V1 1.8348(15) 2_766
O4 V1 2.2917(14) .
V1 O4 1.8348(15) 2_766

loop_
_geom_torsion_atom_site_label_1
_geom_torsion_atom_site_label_2
_geom_torsion_atom_site_label_3
_geom_torsion_atom_site_label_4
_geom_torsion
_geom_torsion_site_symmetry_1
_geom_torsion_site_symmetry_4
O1 C1 C2 C3 -176.53(17) . .
C6 C1 C2 C3 5.6(3) . .
O1 C1 C2 C15 4.1(3) . .
C6 C1 C2 C15 -173.75(18) . .
C1 C2 C3 C4 -1.2(3) . .
C15 C2 C3 C4 178.07(18) . .
C2 C3 C4 C5 -2.1(3) . .
C2 C3 C4 C11 178.44(18) . .
C3 C4 C5 C6 1.3(3) . .
C11 C4 C5 C6 -179.3(2) . .
C4 C5 C6 C1 2.7(3) . .
C4 C5 C6 C7 -172.7(2) . .
O1 C1 C6 C5 175.97(18) . .
C2 C1 C6 C5 -6.2(3) . .
O1 C1 C6 C7 -8.5(3) . .
C2 C1 C6 C7 169.35(19) . .
C5 C6 C7 C10 -1.0(3) . .
C1 C6 C7 C10 -176.2(2) . .
C5 C6 C7 C8 -121.8(2) . .
C1 C6 C7 C8 62.9(3) . .
C5 C6 C7 C9 116.9(2) . .
C1 C6 C7 C9 -58.4(3) . .
C3 C4 C11 C12B -100.4(4) . .
C5 C4 C11 C12B 80.2(5) . .
C3 C4 C11 C14A 178.2(2) . .
C5 C4 C11 C14A -1.2(3) . .
C3 C4 C11 C13B 21.5(5) . .
C5 C4 C11 C13B -157.9(4) . .
C3 C4 C11 C13A 57.6(3) . .
C5 C4 C11 C13A -121.9(3) . .
C3 C4 C11 C12A -61.8(3) . .
C5 C4 C11 C12A 118.7(3) . .
C3 C4 C11 C14B 140.9(4) . .
C5 C4 C11 C14B -38.5(4) . .
C3 C2 C15 C27 74.0(2) . .
C1 C2 C15 C27 -106.7(2) . .
C3 C2 C15 C16 -56.1(2) . .
C1 C2 C15 C16 123.2(2) . .
C2 C15 C16 C17 163.90(19) . .
C27 C15 C16 C17 35.8(3) . .
C2 C15 C16 C21 -24.6(3) . .
C27 C15 C16 C21 -152.63(19) . .
C21 C16 C17 C18 -1.4(3) . .
C15 C16 C17 C18 170.3(2) . .
C16 C17 C18 C19 1.0(4) . .
C17 C18 C19 C20 0.2(4) . .
C18 C19 C20 C21 -0.9(4) . .
C19 C20 C21 C16 0.5(4) . .
C17 C16 C21 C20 0.7(3) . .
C15 C16 C21 C20 -171.0(2) . .
O2 C22 C23 C24 -177.7(2) . .
C27 C22 C23 C24 3.8(3) . .
O2 C22 C23 C32 6.8(3) . .
C27 C22 C23 C32 -171.8(2) . .
C22 C23 C24 C25 -1.9(4) . .
C32 C23 C24 C25 173.7(2) . .
C23 C24 C25 C26 -2.0(4) . .
C23 C24 C25 C28 179.4(2) . .
C24 C25 C26 C27 4.3(3) . .
C28 C25 C26 C27 -177.0(2) . .
C25 C26 C27 C22 -2.6(3) . .
C25 C26 C27 C15 174.87(19) . .
O2 C22 C27 C26 179.75(19) . .
C23 C22 C27 C26 -1.7(3) . .
O2 C22 C27 C15 2.3(3) . .
C23 C22 C27 C15 -179.12(19) . .
C2 C15 C27 C26 -79.2(2) . .
C16 C15 C27 C26 50.6(3) . .
C2 C15 C27 C22 98.3(2) . .
C16 C15 C27 C22 -132.0(2) . .
C26 C25 C28 C30 -69.7(3) . .
C24 C25 C28 C30 108.8(3) . .
C26 C25 C28 C29 169.4(2) . .
C24 C25 C28 C29 -12.1(3) . .
C26 C25 C28 C31 50.9(3) . .
C24 C25 C28 C31 -130.6(2) . .
C24 C23 C32 C35 -111.9(3) . .
C22 C23 C32 C35 63.5(3) . .
C24 C23 C32 C34 126.8(2) . .
C22 C23 C32 C34 -57.9(3) . .
C24 C23 C32 C33 6.7(3) . .
C22 C23 C32 C33 -177.9(2) . .
O4 C41 C42 C43 173.62(18) . .
C2 C1 O1 V1 69.6(2) . .
C6 C1 O1 V1 -112.53(19) . .
C27 C22 O2 V1 -69.5(2) . .
C23 C22 O2 V1 111.9(2) . .
C42 C41 O4 V1 102.56(19) . 2_766
C42 C41 O4 V1 -87.3(2) . .
C1 O1 V1 O3 32.23(17) . .
C1 O1 V1 O2 -74.02(16) . .
C1 O1 V1 O4 139.05(15) . 2_766
C1 O1 V1 O4 -154.21(16) . .
C22 O2 V1 O3 -34.08(17) . .
C22 O2 V1 O1 71.92(16) . .
C22 O2 V1 O4 -143.31(15) . 2_766
C22 O2 V1 O4 153.00(16) . .
C41 O4 V1 O3 -164.1(5) . .
V1 O4 V1 O3 7.6(6) 2_766 .
C41 O4 V1 O1 68.84(16) . .
V1 O4 V1 O1 -119.39(8) 2_766 .
C41 O4 V1 O2 -45.31(15) . .
V1 O4 V1 O2 126.47(8) 2_766 .
C41 O4 V1 O4 -171.77(19) . 2_766
V1 O4 V1 O4 0.0 2_766 2_766

loop_
_platon_squeeze_void_nr
_platon_squeeze_void_average_x
_platon_squeeze_void_average_y
_platon_squeeze_void_average_z
_platon_squeeze_void_volume
_platon_squeeze_void_count_electrons
_platon_squeeze_void_content
1 0.500 0.500 0.500 522 53 ' '
